data_7709668
loop_
_publ_author_name
'Radhakrishna, Latchupatula'
'Kote, Basvaraj S.'
'Kunchur, Harish S.'
'Pandey, Madhusudan Kumar'
'Mondal, Dipanjan'
'Balakrishna, Maravanji Shivaramaiah'

_publ_section_title
;
 1,2,3-Triazole based ligands with phosphine and pyridine functionalities:
 Synthesis, PdII, PtII chemistry and catalytic studies
;
_journal_name_full 'Dalton Transactions'
_journal_paper_doi 10.1039/D2DT00112H
_journal_year 2022
_chemical_formula_moiety 'C25 H19 Cl2 N4 P Pd, C H2 Cl2'
_chemical_formula_sum 'C26 H21 Cl4 N4 P Pd'
_chemical_formula_weight 668.64
_space_group_crystal_system monoclinic
_space_group_IT_number 14
_space_group_name_Hall '-P 2ybc'
_space_group_name_H-M_alt 'P 1 21/c 1'
_atom_sites_solution_hydrogens geom
_atom_sites_solution_primary dual
_audit_creation_date 2021-09-22
_audit_creation_method
;
Olex2 1.3-ac4
(compiled 2019.04.23 svn.r3594 for Rigaku Oxford Diffraction, GUI svn.r5739)
;
_audit_update_record
;
2021-09-26 deposited with the CCDC.	2022-03-04 downloaded from the CCDC.
;
_cell_angle_alpha 90
_cell_angle_beta 94.066(3)
_cell_angle_gamma 90
_cell_formula_units_Z 4
_cell_length_a 10.8739(4)
_cell_length_b 8.6646(3)
_cell_length_c 28.1870(8)
_cell_measurement_reflns_used 10217
_cell_measurement_temperature 150
_cell_measurement_theta_max 30.9520
_cell_measurement_theta_min 2.4370
_cell_volume 2649.04(15)
_computing_cell_refinement
;
CrystalClear-SM Expert 2.0 r7 (Rigaku, 2011)
;
_computing_data_collection
;
CrystalClear-SM Expert 2.0 r7 (Rigaku, 2011)
;
_computing_data_reduction
;
CrystalClear-SM Expert 2.0 r7 (Rigaku, 2011)
;
_computing_molecular_graphics 'Olex2 (Dolomanov et al., 2009)'
_computing_publication_material 'Olex2 (Dolomanov et al., 2009)'
_computing_structure_refinement 'ShelXL (Sheldrick, 2015)'
_computing_structure_solution 'ShelXT (Sheldrick, 2015)'
_diffrn_ambient_temperature 150.0
_diffrn_detector CCD
_diffrn_detector_area_resol_mean 28.5714
_diffrn_detector_type 'Rigaku Saturn724+'
_diffrn_measured_fraction_theta_full 0.998
_diffrn_measured_fraction_theta_max 0.905
_diffrn_measurement_details
;
List of Runs (angles in degrees, time in seconds):

  # Type    Start    End  Width  t~exp~   \w     \q     \k     \f   Frames
#--------------------------------------------------------------------------
  1  \w    -59.00  70.00   0.50   10.00    --  -20.00  72.00 -36.00  258
  2  \w    -94.50  -8.00   0.50   10.00    --  -20.00 -72.00 108.00  173
  3  \w    -52.50  -1.50   0.50   10.00    --  -20.00 -72.00-180.00  102
  4  \w    -59.00  25.00   0.50   10.00    --  -20.00  72.00-180.00  168
;
_diffrn_measurement_device 'AFC12 (Right): Kappa 3 circle'
_diffrn_measurement_device_type 'Rigaku Saturn724+ (2x2 bin mode)'
_diffrn_measurement_method 'profile data from \w-scans'
_diffrn_measurement_specimen_support 'Mitegen 50um'
_diffrn_radiation_collimation 0.3
_diffrn_radiation_monochromator Confocal
_diffrn_radiation_probe x-ray
_diffrn_radiation_type MoK\a
_diffrn_radiation_wavelength 0.71073
_diffrn_reflns_av_R_equivalents 0.0529
_diffrn_reflns_av_unetI/netI 0.0575
_diffrn_reflns_Laue_measured_fraction_full 0.998
_diffrn_reflns_Laue_measured_fraction_max 0.905
_diffrn_reflns_limit_h_max 15
_diffrn_reflns_limit_h_min -13
_diffrn_reflns_limit_k_max 12
_diffrn_reflns_limit_k_min -12
_diffrn_reflns_limit_l_max 40
_diffrn_reflns_limit_l_min -40
_diffrn_reflns_number 23060
_diffrn_reflns_point_group_measured_fraction_full 0.998
_diffrn_reflns_point_group_measured_fraction_max 0.905
_diffrn_reflns_theta_full 25.242
_diffrn_reflns_theta_max 31.088
_diffrn_reflns_theta_min 2.452
_diffrn_source 'Rotating Anode'
_diffrn_source_current 24.0
_diffrn_source_power 1.2
_diffrn_source_target Mo
_diffrn_source_type 'Rotating Anode'
_diffrn_source_voltage 50.0
_exptl_absorpt_coefficient_mu 1.189
_exptl_absorpt_correction_T_max 1.00000
_exptl_absorpt_correction_T_min 0.55648
_exptl_absorpt_correction_type numerical
_exptl_absorpt_process_details
;
CrysAlisPro 1.171.38.43 (Rigaku Oxford Diffraction, 2015)
Empirical absorption correction using spherical harmonics,
 implemented in SCALE3 ABSPACK scaling algorithm.
;
_exptl_crystal_colour colourless
_exptl_crystal_colour_primary colourless
_exptl_crystal_density_diffrn 1.677
_exptl_crystal_description block
_exptl_crystal_F_000 1336
_exptl_crystal_size_max 0.187
_exptl_crystal_size_mid 0.142
_exptl_crystal_size_min 0.086
_refine_diff_density_max 0.683
_refine_diff_density_min -0.785
_refine_diff_density_rms 0.124
_refine_ls_extinction_method none
_refine_ls_goodness_of_fit_ref 1.046
_refine_ls_hydrogen_treatment constr
_refine_ls_matrix_type full
_refine_ls_number_parameters 325
_refine_ls_number_reflns 7708
_refine_ls_number_restraints 0
_refine_ls_restrained_S_all 1.046
_refine_ls_R_factor_all 0.0527
_refine_ls_R_factor_gt 0.0387
_refine_ls_shift/su_max 0.001
_refine_ls_shift/su_mean 0.000
_refine_ls_structure_factor_coef Fsqd
_refine_ls_weighting_details 'w=1/[\s^2^(Fo^2^)+(0.0272P)^2^+1.9120P] where P=(Fo^2^+2Fc^2^)/3'
_refine_ls_weighting_scheme calc
_refine_ls_wR_factor_gt 0.0752
_refine_ls_wR_factor_ref 0.0832
_reflns_Friedel_coverage 0.000
_reflns_number_gt 6307
_reflns_number_total 7708
_reflns_threshold_expression 'I > 2\s(I)'
_cod_data_source_file d2dt00112h2.cif
_cod_data_source_block compound-9
_cod_database_code 7709668
_shelx_shelxl_version_number 2018/3
_shelx_space_group_comment
;
The symmetry employed for this shelxl refinement is uniquely defined
by the following loop, which should always be used as a source of
symmetry information in preference to the above space-group names.
They are only intended as comments.
;
_shelx_estimated_absorpt_t_max 0.905
_shelx_estimated_absorpt_t_min 0.808
_olex2_refinement_description
;
1. Fixed Uiso
 At 1.2 times of:
  All C(H) groups, All C(H,H) groups
2.a Secondary CH2 refined with riding coordinates:
 C26(H26A,H26B)
2.b Aromatic/amide H refined with riding coordinates:
 C17(H17), C22(H22), C21(H21), C15(H15), C25(H25), C23(H23), C10(H10),
 C18(H18), C16(H16), C12(H12), C24(H24), C13(H13), C19(H19), C11(H11), C6(H6),
 C2(H2), C3(H3), C5(H5), C4(H4)
;
_olex2_submission_special_instructions 'No special instructions were received'
_oxdiff_exptl_absorpt_empirical_details
;
Empirical correction (ABSPACK) includes:
- Absorption correction using spherical harmonics
- Frame scaling
- Detector area scaling
;

loop_
_space_group_symop_operation_xyz
'x, y, z'
'-x, y+1/2, -z+1/2'
'-x, -y, -z'
'x, -y-1/2, z-1/2'

loop_
_atom_site_label
_atom_site_type_symbol
_atom_site_fract_x
_atom_site_fract_y
_atom_site_fract_z
_atom_site_U_iso_or_equiv
_atom_site_adp_type
_atom_site_occupancy
_atom_site_site_symmetry_order
_atom_site_calc_flag
_atom_site_refinement_flags_posn
_atom_site_refinement_flags_adp
_atom_site_refinement_flags_occupancy
_atom_site_disorder_assembly
_atom_site_disorder_group
Pd1 Pd 0.36241(2) 0.80139(2) 0.38209(2) 0.01393(6) Uani 1 1 d . . . . .
Cl1 Cl 0.19170(6) 0.92409(7) 0.35005(2) 0.02149(13) Uani 1 1 d . . . . .
Cl2 Cl 0.45218(6) 1.04284(7) 0.40424(2) 0.02438(14) Uani 1 1 d . . . . .
P1 P 0.28631(6) 0.58651(7) 0.34843(2) 0.01372(12) Uani 1 1 d . . . . .
Cl3 Cl 0.22485(8) 0.88923(11) 0.50085(3) 0.0434(2) Uani 1 1 d . . . . .
Cl4 Cl 0.11524(10) 1.09619(13) 0.56700(4) 0.0659(3) Uani 1 1 d . . . . .
N1 N 0.44609(19) 0.3653(3) 0.30684(7) 0.0186(4) Uani 1 1 d . . . . .
N2 N 0.5602(2) 0.3054(3) 0.31591(8) 0.0238(5) Uani 1 1 d . . . . .
N3 N 0.6085(2) 0.3666(3) 0.35519(8) 0.0228(5) Uani 1 1 d . . . . .
C17 C 0.0258(3) 0.3355(4) 0.44301(10) 0.0301(7) Uani 1 1 d . . . . .
H17 H -0.028900 0.285783 0.462929 0.036 Uiso 1 1 calc R . . . .
N4 N 0.49721(19) 0.6849(2) 0.42474(7) 0.0164(4) Uani 1 1 d . . . . .
C22 C 0.1734(2) 0.7018(3) 0.21216(9) 0.0209(5) Uani 1 1 d . . . . .
H22 H 0.195631 0.773810 0.188853 0.025 Uiso 1 1 calc R . . . .
C21 C 0.2356(2) 0.7021(3) 0.25678(8) 0.0186(5) Uani 1 1 d . . . . .
H21 H 0.300107 0.773925 0.264200 0.022 Uiso 1 1 calc R . . . .
C20 C 0.2022(2) 0.5956(3) 0.29065(8) 0.0157(5) Uani 1 1 d . . . . .
C15 C 0.0948(2) 0.5667(3) 0.40622(9) 0.0222(5) Uani 1 1 d . . . . .
H15 H 0.087164 0.674513 0.400670 0.027 Uiso 1 1 calc R . . . .
C8 C 0.5264(2) 0.4689(3) 0.37140(8) 0.0176(5) Uani 1 1 d . . . . .
C9 C 0.5562(2) 0.5520(3) 0.41582(8) 0.0163(5) Uani 1 1 d . . . . .
C25 C 0.1080(2) 0.4901(3) 0.27950(9) 0.0234(6) Uani 1 1 d . . . . .
H25 H 0.085214 0.417826 0.302655 0.028 Uiso 1 1 calc R . . . .
C7 C 0.4202(2) 0.4688(3) 0.34127(8) 0.0156(5) Uani 1 1 d . . . . .
C23 C 0.0795(2) 0.5981(3) 0.20122(9) 0.0242(6) Uani 1 1 d . . . . .
H23 H 0.036560 0.600233 0.170681 0.029 Uiso 1 1 calc R . . . .
C10 C 0.6439(2) 0.4894(3) 0.44832(9) 0.0241(6) Uani 1 1 d . . . . .
H10 H 0.684866 0.396492 0.440959 0.029 Uiso 1 1 calc R . . . .
C18 C 0.1165(3) 0.2506(3) 0.42274(9) 0.0248(6) Uani 1 1 d . . . . .
H18 H 0.123416 0.142859 0.428531 0.030 Uiso 1 1 calc R . . . .
C16 C 0.0146(3) 0.4913(4) 0.43446(10) 0.0290(6) Uani 1 1 d . . . . .
H16 H -0.048905 0.547944 0.448080 0.035 Uiso 1 1 calc R . . . .
C14 C 0.1875(2) 0.4814(3) 0.38593(8) 0.0155(5) Uani 1 1 d . . . . .
C12 C 0.6088(2) 0.6951(3) 0.50123(9) 0.0249(6) Uani 1 1 d . . . . .
H12 H 0.624463 0.746542 0.530804 0.030 Uiso 1 1 calc R . . . .
C24 C 0.0476(3) 0.4909(4) 0.23461(9) 0.0284(6) Uani 1 1 d . . . . .
H24 H -0.015675 0.417821 0.226703 0.034 Uiso 1 1 calc R . . . .
C1 C 0.3786(2) 0.3154(3) 0.26358(8) 0.0185(5) Uani 1 1 d . . . . .
C13 C 0.5233(2) 0.7519(3) 0.46763(8) 0.0195(5) Uani 1 1 d . . . . .
H13 H 0.479978 0.843234 0.474851 0.023 Uiso 1 1 calc R . . . .
C19 C 0.1973(2) 0.3232(3) 0.39395(8) 0.0189(5) Uani 1 1 d . . . . .
H19 H 0.259144 0.265157 0.379769 0.023 Uiso 1 1 calc R . . . .
C11 C 0.6718(3) 0.5617(4) 0.49139(9) 0.0275(6) Uani 1 1 d . . . . .
H11 H 0.732814 0.520817 0.513707 0.033 Uiso 1 1 calc R . . . .
C6 C 0.3968(3) 0.3923(3) 0.22202(9) 0.0264(6) Uani 1 1 d . . . . .
H6 H 0.448961 0.480278 0.221983 0.032 Uiso 1 1 calc R . . . .
C2 C 0.3059(3) 0.1863(3) 0.26504(10) 0.0295(6) Uani 1 1 d . . . . .
H2 H 0.296643 0.133884 0.294170 0.035 Uiso 1 1 calc R . . . .
C3 C 0.2463(3) 0.1341(4) 0.22290(11) 0.0387(8) Uani 1 1 d . . . . .
H3 H 0.194277 0.046036 0.223085 0.046 Uiso 1 1 calc R . . . .
C5 C 0.3373(3) 0.3384(4) 0.18013(10) 0.0333(7) Uani 1 1 d . . . . .
H5 H 0.348102 0.389981 0.150984 0.040 Uiso 1 1 calc R . . . .
C26 C 0.2271(3) 0.9569(4) 0.55987(12) 0.0446(8) Uani 1 1 d . . . . .
H26A H 0.213535 0.868984 0.581327 0.054 Uiso 1 1 calc R . . . .
H26B H 0.309307 1.000967 0.569099 0.054 Uiso 1 1 calc R . . . .
C4 C 0.2623(3) 0.2101(4) 0.18068(11) 0.0365(7) Uani 1 1 d . . . . .
H4 H 0.221592 0.173824 0.151896 0.044 Uiso 1 1 calc R . . . .

loop_
_atom_site_aniso_label
_atom_site_aniso_U_11
_atom_site_aniso_U_22
_atom_site_aniso_U_33
_atom_site_aniso_U_23
_atom_site_aniso_U_13
_atom_site_aniso_U_12
Pd1 0.01386(10) 0.01289(10) 0.01462(9) -0.00071(7) -0.00196(6) 0.00146(7)
Cl1 0.0209(3) 0.0186(3) 0.0238(3) 0.0001(2) -0.0063(2) 0.0058(2)
Cl2 0.0225(3) 0.0169(3) 0.0329(3) -0.0047(3) -0.0036(3) -0.0006(2)
P1 0.0131(3) 0.0144(3) 0.0134(3) -0.0005(2) -0.0005(2) 0.0010(2)
Cl3 0.0380(4) 0.0510(5) 0.0427(4) 0.0090(4) 0.0123(4) 0.0064(4)
Cl4 0.0644(7) 0.0626(7) 0.0703(7) -0.0116(5) 0.0012(5) 0.0267(6)
N1 0.0169(10) 0.0210(11) 0.0181(10) -0.0020(9) 0.0025(8) 0.0018(9)
N2 0.0183(11) 0.0267(13) 0.0266(11) -0.0078(10) 0.0034(9) 0.0023(9)
N3 0.0183(11) 0.0254(12) 0.0248(11) -0.0050(9) 0.0019(9) 0.0041(9)
C17 0.0306(16) 0.0343(17) 0.0262(14) 0.0027(12) 0.0086(12) -0.0103(13)
N4 0.0161(10) 0.0168(11) 0.0158(9) -0.0013(8) -0.0018(8) 0.0014(8)
C22 0.0213(13) 0.0254(14) 0.0163(11) 0.0045(10) 0.0024(10) -0.0014(11)
C21 0.0144(12) 0.0239(14) 0.0175(11) 0.0012(10) 0.0004(9) -0.0020(10)
C20 0.0131(11) 0.0186(13) 0.0152(10) -0.0010(9) -0.0002(9) 0.0009(9)
C15 0.0233(13) 0.0175(13) 0.0262(13) 0.0009(10) 0.0040(11) 0.0039(11)
C8 0.0186(12) 0.0173(12) 0.0169(11) -0.0002(9) 0.0016(9) 0.0027(10)
C9 0.0152(12) 0.0169(12) 0.0167(11) 0.0000(9) 0.0002(9) 0.0007(9)
C25 0.0242(13) 0.0269(15) 0.0185(12) 0.0038(11) -0.0022(10) -0.0073(11)
C7 0.0195(12) 0.0135(12) 0.0142(10) 0.0000(9) 0.0032(9) 0.0005(9)
C23 0.0194(13) 0.0354(16) 0.0169(11) -0.0003(11) -0.0057(10) 0.0007(12)
C10 0.0232(13) 0.0253(15) 0.0230(12) -0.0014(11) -0.0035(10) 0.0063(11)
C18 0.0330(16) 0.0190(13) 0.0218(12) 0.0038(10) -0.0027(11) -0.0053(12)
C16 0.0224(14) 0.0329(17) 0.0328(15) 0.0000(13) 0.0099(12) 0.0020(12)
C14 0.0157(11) 0.0180(12) 0.0125(10) -0.0001(9) -0.0010(8) -0.0026(9)
C12 0.0244(14) 0.0303(16) 0.0190(12) -0.0031(11) -0.0054(10) 0.0029(12)
C24 0.0221(14) 0.0375(17) 0.0246(13) -0.0002(12) -0.0057(11) -0.0113(12)
C1 0.0191(12) 0.0192(13) 0.0176(11) -0.0043(10) 0.0032(9) 0.0009(10)
C13 0.0187(12) 0.0220(13) 0.0172(11) -0.0044(10) -0.0023(9) 0.0026(10)
C19 0.0206(13) 0.0198(13) 0.0158(11) -0.0008(9) -0.0015(9) 0.0018(10)
C11 0.0250(14) 0.0352(17) 0.0209(12) -0.0002(12) -0.0090(11) 0.0064(12)
C6 0.0259(14) 0.0305(16) 0.0232(13) 0.0010(11) 0.0042(11) -0.0048(12)
C2 0.0380(17) 0.0243(15) 0.0263(13) -0.0021(12) 0.0033(12) -0.0069(13)
C3 0.0436(19) 0.0291(17) 0.0429(18) -0.0121(14) 0.0003(15) -0.0121(15)
C5 0.0402(18) 0.0416(19) 0.0183(12) -0.0013(12) 0.0044(12) 0.0017(15)
C26 0.0319(18) 0.050(2) 0.051(2) -0.0013(17) -0.0037(15) 0.0045(16)
C4 0.0401(18) 0.0404(19) 0.0279(15) -0.0137(14) -0.0053(13) 0.0055(15)

loop_
_atom_type_symbol
_atom_type_description
_atom_type_scat_dispersion_real
_atom_type_scat_dispersion_imag
_atom_type_scat_source
C C 0.0033 0.0016 'International Tables Vol C Tables 4.2.6.8 and 6.1.1.4'
H H 0.0000 0.0000 'International Tables Vol C Tables 4.2.6.8 and 6.1.1.4'
Cl Cl 0.1484 0.1585 'International Tables Vol C Tables 4.2.6.8 and 6.1.1.4'
N N 0.0061 0.0033 'International Tables Vol C Tables 4.2.6.8 and 6.1.1.4'
P P 0.1023 0.0942 'International Tables Vol C Tables 4.2.6.8 and 6.1.1.4'
Pd Pd -0.9988 1.0072 'International Tables Vol C Tables 4.2.6.8 and 6.1.1.4'

loop_
_geom_angle_atom_site_label_1
_geom_angle_atom_site_label_2
_geom_angle_atom_site_label_3
_geom_angle
_geom_angle_site_symmetry_1
_geom_angle_site_symmetry_3
_geom_angle_publ_flag
Cl1 Pd1 Cl2 90.08(2) . . ?
P1 Pd1 Cl1 87.33(2) . . ?
P1 Pd1 Cl2 169.88(2) . . ?
N4 Pd1 Cl1 167.39(6) . . ?
N4 Pd1 Cl2 90.89(6) . . ?
N4 Pd1 P1 93.78(6) . . ?
C20 P1 Pd1 119.73(9) . . ?
C7 P1 Pd1 104.05(8) . . ?
C7 P1 C20 106.52(11) . . ?
C7 P1 C14 107.42(11) . . ?
C14 P1 Pd1 113.04(8) . . ?
C14 P1 C20 105.36(11) . . ?
N2 N1 C7 110.5(2) . . ?
N2 N1 C1 116.69(19) . . ?
C7 N1 C1 132.7(2) . . ?
N3 N2 N1 108.3(2) . . ?
N2 N3 C8 108.4(2) . . ?
C18 C17 H17 119.8 . . ?
C16 C17 H17 119.8 . . ?
C16 C17 C18 120.4(3) . . ?
C9 N4 Pd1 128.89(16) . . ?
C9 N4 C13 117.4(2) . . ?
C13 N4 Pd1 113.65(16) . . ?
C21 C22 H22 119.6 . . ?
C23 C22 H22 119.6 . . ?
C23 C22 C21 120.7(2) . . ?
C22 C21 H21 120.4 . . ?
C22 C21 C20 119.1(2) . . ?
C20 C21 H21 120.4 . . ?
C21 C20 P1 120.36(19) . . ?
C25 C20 P1 119.37(18) . . ?
C25 C20 C21 120.2(2) . . ?
C16 C15 H15 120.5 . . ?
C16 C15 C14 119.1(3) . . ?
C14 C15 H15 120.5 . . ?
N3 C8 C9 119.9(2) . . ?
N3 C8 C7 109.4(2) . . ?
C7 C8 C9 130.6(2) . . ?
N4 C9 C8 120.1(2) . . ?
N4 C9 C10 121.6(2) . . ?
C10 C9 C8 118.3(2) . . ?
C20 C25 H25 120.1 . . ?
C24 C25 C20 119.8(2) . . ?
C24 C25 H25 120.1 . . ?
N1 C7 P1 131.36(19) . . ?
N1 C7 C8 103.4(2) . . ?
C8 C7 P1 125.23(18) . . ?
C22 C23 H23 119.9 . . ?
C22 C23 C24 120.2(2) . . ?
C24 C23 H23 119.9 . . ?
C9 C10 H10 120.0 . . ?
C11 C10 C9 120.1(2) . . ?
C11 C10 H10 120.0 . . ?
C17 C18 H18 120.0 . . ?
C17 C18 C19 119.9(3) . . ?
C19 C18 H18 120.0 . . ?
C17 C16 C15 120.8(3) . . ?
C17 C16 H16 119.6 . . ?
C15 C16 H16 119.6 . . ?
C15 C14 P1 116.58(19) . . ?
C19 C14 P1 123.31(19) . . ?
C19 C14 C15 120.1(2) . . ?
C13 C12 H12 120.5 . . ?
C13 C12 C11 118.9(2) . . ?
C11 C12 H12 120.5 . . ?
C25 C24 C23 120.0(3) . . ?
C25 C24 H24 120.0 . . ?
C23 C24 H24 120.0 . . ?
C6 C1 N1 118.7(2) . . ?
C2 C1 N1 118.6(2) . . ?
C2 C1 C6 122.6(2) . . ?
N4 C13 C12 123.5(2) . . ?
N4 C13 H13 118.2 . . ?
C12 C13 H13 118.2 . . ?
C18 C19 C14 119.8(2) . . ?
C18 C19 H19 120.1 . . ?
C14 C19 H19 120.1 . . ?
C10 C11 C12 118.4(2) . . ?
C10 C11 H11 120.8 . . ?
C12 C11 H11 120.8 . . ?
C1 C6 H6 120.8 . . ?
C1 C6 C5 118.4(3) . . ?
C5 C6 H6 120.8 . . ?
C1 C2 H2 120.8 . . ?
C1 C2 C3 118.4(3) . . ?
C3 C2 H2 120.8 . . ?
C2 C3 H3 119.9 . . ?
C4 C3 C2 120.1(3) . . ?
C4 C3 H3 119.9 . . ?
C6 C5 H5 119.9 . . ?
C4 C5 C6 120.2(3) . . ?
C4 C5 H5 119.9 . . ?
Cl3 C26 H26A 109.2 . . ?
Cl3 C26 H26B 109.2 . . ?
Cl4 C26 Cl3 112.20(19) . . ?
Cl4 C26 H26A 109.2 . . ?
Cl4 C26 H26B 109.2 . . ?
H26A C26 H26B 107.9 . . ?
C3 C4 H4 119.8 . . ?
C5 C4 C3 120.3(3) . . ?
C5 C4 H4 119.8 . . ?

loop_
_geom_bond_atom_site_label_1
_geom_bond_atom_site_label_2
_geom_bond_distance
_geom_bond_site_symmetry_2
_geom_bond_publ_flag
Pd1 Cl1 2.2701(6) . ?
Pd1 Cl2 2.3734(7) . ?
Pd1 P1 2.2226(6) . ?
Pd1 N4 2.089(2) . ?
P1 C20 1.812(2) . ?
P1 C7 1.801(2) . ?
P1 C14 1.806(2) . ?
Cl3 C26 1.762(4) . ?
Cl4 C26 1.735(3) . ?
N1 N2 1.352(3) . ?
N1 C7 1.365(3) . ?
N1 C1 1.444(3) . ?
N2 N3 1.304(3) . ?
N3 C8 1.360(3) . ?
C17 H17 0.9500 . ?
C17 C18 1.386(4) . ?
C17 C16 1.375(4) . ?
N4 C9 1.350(3) . ?
N4 C13 1.353(3) . ?
C22 H22 0.9500 . ?
C22 C21 1.385(3) . ?
C22 C23 1.378(4) . ?
C21 H21 0.9500 . ?
C21 C20 1.394(3) . ?
C20 C25 1.393(3) . ?
C15 H15 0.9500 . ?
C15 C16 1.385(4) . ?
C15 C14 1.404(3) . ?
C8 C9 1.461(3) . ?
C8 C7 1.384(3) . ?
C9 C10 1.386(3) . ?
C25 H25 0.9500 . ?
C25 C24 1.384(3) . ?
C23 H23 0.9500 . ?
C23 C24 1.384(4) . ?
C10 H10 0.9500 . ?
C10 C11 1.381(4) . ?
C18 H18 0.9500 . ?
C18 C19 1.388(4) . ?
C16 H16 0.9500 . ?
C14 C19 1.392(3) . ?
C12 H12 0.9500 . ?
C12 C13 1.371(3) . ?
C12 C11 1.381(4) . ?
C24 H24 0.9500 . ?
C1 C6 1.374(3) . ?
C1 C2 1.372(4) . ?
C13 H13 0.9500 . ?
C19 H19 0.9500 . ?
C11 H11 0.9500 . ?
C6 H6 0.9500 . ?
C6 C5 1.387(4) . ?
C2 H2 0.9500 . ?
C2 C3 1.388(4) . ?
C3 H3 0.9500 . ?
C3 C4 1.382(4) . ?
C5 H5 0.9500 . ?
C5 C4 1.379(4) . ?
C26 H26A 0.9900 . ?
C26 H26B 0.9900 . ?
C4 H4 0.9500 . ?

loop_
_geom_torsion_atom_site_label_1
_geom_torsion_atom_site_label_2
_geom_torsion_atom_site_label_3
_geom_torsion_atom_site_label_4
_geom_torsion
_geom_torsion_site_symmetry_1
_geom_torsion_site_symmetry_2
_geom_torsion_site_symmetry_3
_geom_torsion_site_symmetry_4
_geom_torsion_publ_flag
Pd1 P1 C20 C21 34.2(2) . . . . ?
Pd1 P1 C20 C25 -149.02(18) . . . . ?
Pd1 P1 C7 N1 -146.0(2) . . . . ?
Pd1 P1 C7 C8 32.1(2) . . . . ?
Pd1 P1 C14 C15 49.6(2) . . . . ?
Pd1 P1 C14 C19 -132.39(19) . . . . ?
Pd1 N4 C9 C8 -1.0(3) . . . . ?
Pd1 N4 C9 C10 -179.78(19) . . . . ?
Pd1 N4 C13 C12 -180.0(2) . . . . ?
P1 C20 C25 C24 -176.6(2) . . . . ?
P1 C14 C19 C18 -179.06(19) . . . . ?
N1 N2 N3 C8 -1.0(3) . . . . ?
N1 C1 C6 C5 176.3(2) . . . . ?
N1 C1 C2 C3 -176.7(3) . . . . ?
N2 N1 C7 P1 179.05(19) . . . . ?
N2 N1 C7 C8 0.6(3) . . . . ?
N2 N1 C1 C6 -86.1(3) . . . . ?
N2 N1 C1 C2 89.2(3) . . . . ?
N2 N3 C8 C9 178.6(2) . . . . ?
N2 N3 C8 C7 1.4(3) . . . . ?
N3 C8 C9 N4 159.0(2) . . . . ?
N3 C8 C9 C10 -22.2(4) . . . . ?
N3 C8 C7 P1 -179.78(18) . . . . ?
N3 C8 C7 N1 -1.2(3) . . . . ?
C17 C18 C19 C14 0.6(4) . . . . ?
N4 C9 C10 C11 0.9(4) . . . . ?
C22 C21 C20 P1 177.06(19) . . . . ?
C22 C21 C20 C25 0.3(4) . . . . ?
C22 C23 C24 C25 1.6(4) . . . . ?
C21 C22 C23 C24 -1.1(4) . . . . ?
C21 C20 C25 C24 0.2(4) . . . . ?
C20 P1 C7 N1 -18.6(3) . . . . ?
C20 P1 C7 C8 159.5(2) . . . . ?
C20 P1 C14 C15 -82.9(2) . . . . ?
C20 P1 C14 C19 95.1(2) . . . . ?
C20 C25 C24 C23 -1.2(4) . . . . ?
C15 C14 C19 C18 -1.1(4) . . . . ?
C8 C9 C10 C11 -177.9(2) . . . . ?
C9 N4 C13 C12 2.5(4) . . . . ?
C9 C8 C7 P1 3.4(4) . . . . ?
C9 C8 C7 N1 -178.0(2) . . . . ?
C9 C10 C11 C12 1.1(4) . . . . ?
C7 P1 C20 C21 -83.2(2) . . . . ?
C7 P1 C20 C25 93.5(2) . . . . ?
C7 P1 C14 C15 163.80(19) . . . . ?
C7 P1 C14 C19 -18.2(2) . . . . ?
C7 N1 N2 N3 0.2(3) . . . . ?
C7 N1 C1 C6 91.0(3) . . . . ?
C7 N1 C1 C2 -93.7(3) . . . . ?
C7 C8 C9 N4 -24.5(4) . . . . ?
C7 C8 C9 C10 154.3(3) . . . . ?
C23 C22 C21 C20 0.1(4) . . . . ?
C18 C17 C16 C15 -1.2(5) . . . . ?
C16 C17 C18 C19 0.6(4) . . . . ?
C16 C15 C14 P1 178.6(2) . . . . ?
C16 C15 C14 C19 0.5(4) . . . . ?
C14 P1 C20 C21 162.8(2) . . . . ?
C14 P1 C20 C25 -20.4(2) . . . . ?
C14 P1 C7 N1 93.9(2) . . . . ?
C14 P1 C7 C8 -88.0(2) . . . . ?
C14 C15 C16 C17 0.6(4) . . . . ?
C1 N1 N2 N3 177.9(2) . . . . ?
C1 N1 C7 P1 1.8(4) . . . . ?
C1 N1 C7 C8 -176.6(2) . . . . ?
C1 C6 C5 C4 -0.3(4) . . . . ?
C1 C2 C3 C4 1.1(5) . . . . ?
C13 N4 C9 C8 176.1(2) . . . . ?
C13 N4 C9 C10 -2.7(3) . . . . ?
C13 C12 C11 C10 -1.3(4) . . . . ?
C11 C12 C13 N4 -0.5(4) . . . . ?
C6 C1 C2 C3 -1.6(4) . . . . ?
C6 C5 C4 C3 -0.2(5) . . . . ?
C2 C1 C6 C5 1.3(4) . . . . ?
C2 C3 C4 C5 -0.2(5) . . . . ?
